data_4062804
_journal_name_full Organometallics
_journal_paper_doi 10.1021/om049667a
_journal_year 2004
_chemical_formula_sum 'C97 H34.5 O1.75 P2 Pt Ru'
_chemical_formula_weight 1585.85
_space_group_IT_number 14
_symmetry_cell_setting monoclinic
_symmetry_space_group_name_Hall '-P 2ybc'
_symmetry_space_group_name_H-M 'P 1 21/c 1'
_cell_angle_alpha 90.00
_cell_angle_beta 99.279(12)
_cell_angle_gamma 90.00
_cell_formula_units_Z 4
_cell_length_a 13.974(9)
_cell_length_b 24.285(16)
_cell_length_c 19.922(14)
_cell_measurement_temperature 293(2)
_cell_volume 6672(8)
_diffrn_ambient_temperature 293(2)
_exptl_crystal_density_diffrn 1.579
_cod_depositor_comments
;
The following automatic conversions were performed:
'_symmetry_cell_setting' value 'Monoclinic' changed to 'monoclinic'
according to '/home/saulius/struct/CIF-dictionaries/cif_core.dic'
dictionary named 'cif_core.dic' version 2.4.1 from 2010-06-29.

Automatic conversion script
Id: cif_fix_enum 1527 2010-12-29 10:47:43Z saulius 
;
_cod_original_sg_symbol_H-M 'P 21/c'
_cod_original_formula_sum 'C97 H34.50 O1.75 P2 Pt Ru'
_cod_database_code 4062804

loop_
_symmetry_equiv_pos_as_xyz
'x, y, z'
'-x, y+1/2, -z+1/2'
'-x, -y, -z'
'x, -y-1/2, z-1/2'

loop_
_atom_site_label
_atom_site_type_symbol
_atom_site_fract_x
_atom_site_fract_y
_atom_site_fract_z
_atom_site_U_iso_or_equiv
_atom_site_adp_type
_atom_site_occupancy
_atom_site_symmetry_multiplicity
_atom_site_calc_flag
_atom_site_refinement_flags
_atom_site_disorder_assembly
_atom_site_disorder_group
Pt1 Pt 0.36113(3) 0.633141(18) 0.11392(2) 0.02989(17) Uani 1 1 d . . .
Ru1 Ru 0.14422(8) 0.51091(4) 0.12205(5) 0.0363(3) Uani 1 1 d . . .
P1 P 0.2870(2) 0.61394(12) 0.20554(16) 0.0273(7) Uani 1 1 d . . .
P2 P 0.2798(2) 0.58408(12) 0.02449(16) 0.0269(7) Uani 1 1 d . . .
C1 C 0.4700(8) 0.6902(4) 0.1493(6) 0.026(3) Uani 1 1 d U . .
C2 C 0.4780(7) 0.6736(4) 0.0779(5) 0.021(2) Uani 1 1 d U . .
C3 C 0.4655(9) 0.7161(5) 0.0252(6) 0.040(3) Uani 1 1 d . . .
C4 C 0.4373(9) 0.7691(6) 0.0378(7) 0.044(3) Uani 1 1 d . . .
C5 C 0.4291(10) 0.7862(6) 0.1065(8) 0.049(4) Uani 1 1 d . . .
C6 C 0.4484(9) 0.7509(5) 0.1597(7) 0.041(3) Uani 1 1 d . . .
C7 C 0.5065(10) 0.7682(6) 0.2227(7) 0.046(4) Uani 1 1 d . . .
C8 C 0.5699(11) 0.7252(6) 0.2494(6) 0.048(4) Uani 1 1 d . . .
C9 C 0.5522(9) 0.6794(5) 0.2031(6) 0.033(3) Uani 1 1 d . . .
C10 C 0.6285(9) 0.6470(5) 0.1916(7) 0.040(3) Uani 1 1 d . . .
C11 C 0.6370(9) 0.6301(5) 0.1222(7) 0.041(3) Uani 1 1 d . . .
C12 C 0.5656(9) 0.6449(4) 0.0695(6) 0.033(3) Uani 1 1 d . . .
C13 C 0.5972(10) 0.6635(5) 0.0059(7) 0.042(3) Uani 1 1 d . . .
C14 C 0.5332(9) 0.7075(6) -0.0199(6) 0.040(3) Uani 1 1 d . . .
C15 C 0.5672(11) 0.7524(6) -0.0546(6) 0.051(4) Uani 1 1 d . . .
C16 C 0.5364(11) 0.8078(7) -0.0413(8) 0.057(4) Uani 1 1 d . . .
C17 C 0.4756(10) 0.8154(5) 0.0027(8) 0.046(4) Uani 1 1 d . . .
C18 C 0.4897(11) 0.8605(5) 0.0508(10) 0.061(5) Uani 1 1 d . . .
C19 C 0.4625(11) 0.8438(6) 0.1143(10) 0.056(4) Uani 1 1 d . . .
C20 C 0.5126(12) 0.8613(5) 0.1748(10) 0.062(5) Uani 1 1 d . . .
C21 C 0.5387(10) 0.8243(6) 0.2306(8) 0.055(4) Uani 1 1 d . . .
C22 C 0.6325(12) 0.8347(7) 0.2672(8) 0.060(4) Uani 1 1 d . . .
C23 C 0.6946(12) 0.7936(7) 0.2918(7) 0.056(4) Uani 1 1 d . . .
C24 C 0.6633(12) 0.7351(7) 0.2835(7) 0.058(4) Uani 1 1 d . . .
C25 C 0.7416(12) 0.7026(7) 0.2717(7) 0.057(4) Uani 1 1 d . . .
C26 C 0.7260(11) 0.6598(6) 0.2255(8) 0.050(4) Uani 1 1 d . . .
C27 C 0.7929(12) 0.6502(6) 0.1798(9) 0.060(5) Uani 1 1 d . . .
C28 C 0.7367(11) 0.6321(5) 0.1135(10) 0.056(4) Uani 1 1 d . . .
C29 C 0.7663(11) 0.6483(6) 0.0544(10) 0.058(4) Uani 1 1 d . . .
C30 C 0.6928(11) 0.6646(6) -0.0007(8) 0.050(4) Uani 1 1 d . . .
C31 C 0.7305(12) 0.7099(7) -0.0348(9) 0.059(4) Uani 1 1 d U . .
C32 C 0.6714(12) 0.7513(7) -0.0604(7) 0.062(5) Uani 1 1 d . . .
C33 C 0.7047(12) 0.8092(7) -0.0545(7) 0.057(4) Uani 1 1 d . . .
C34 C 0.6179(14) 0.8416(7) -0.0419(8) 0.067(5) Uani 1 1 d . . .
C35 C 0.6335(13) 0.8875(6) 0.0058(9) 0.061(4) Uani 1 1 d . . .
C36 C 0.5697(13) 0.8961(6) 0.0513(10) 0.064(5) Uani 1 1 d . . .
C37 C 0.6240(12) 0.9134(5) 0.1141(11) 0.066(5) Uani 1 1 d . . .
C38 C 0.5979(13) 0.8968(6) 0.1766(11) 0.066(5) Uani 1 1 d . . .
C39 C 0.6703(14) 0.8817(6) 0.2320(9) 0.064(5) Uani 1 1 d . . .
C40 C 0.7663(12) 0.8827(6) 0.2233(8) 0.057(4) Uani 1 1 d . . .
C41 C 0.8312(12) 0.8387(7) 0.2511(8) 0.058(4) Uani 1 1 d . . .
C42 C 0.7952(12) 0.7941(8) 0.2853(7) 0.067(5) Uani 1 1 d . . .
C43 C 0.8245(12) 0.7386(8) 0.2704(9) 0.067(5) Uani 1 1 d . . .
C44 C 0.8893(10) 0.7299(7) 0.2275(9) 0.061(5) Uani 1 1 d . . .
C45 C 0.8743(11) 0.6839(7) 0.1800(10) 0.065(5) Uani 1 1 d . . .
C46 C 0.9019(11) 0.7007(7) 0.1166(11) 0.067(5) Uani 1 1 d . . .
C47 C 0.8492(10) 0.6840(6) 0.0556(11) 0.064(5) Uani 1 1 d . . .
C48 C 0.8260(12) 0.7227(7) -0.0008(10) 0.068(5) Uani 1 1 d . . .
C49 C 0.8549(11) 0.7770(7) 0.0055(8) 0.059(4) Uani 1 1 d . . .
C50 C 0.7941(14) 0.8210(7) -0.0210(8) 0.065(5) Uani 1 1 d . . .
C51 C 0.8118(11) 0.8660(6) 0.0286(8) 0.049(4) Uani 1 1 d . . .
C52 C 0.7328(13) 0.8985(6) 0.0391(8) 0.059(4) Uani 1 1 d . . .
C53 C 0.7239(12) 0.9153(5) 0.1079(9) 0.059(4) Uani 1 1 d . . .
C54 C 0.7955(12) 0.9002(6) 0.1605(8) 0.056(4) Uani 1 1 d . . .
C55 C 0.8753(8) 0.8672(5) 0.1484(6) 0.031(3) Uani 1 1 d U . .
C56 C 0.8993(11) 0.8283(7) 0.2045(8) 0.055(4) Uani 1 1 d . . .
C57 C 0.9262(10) 0.7752(8) 0.1934(9) 0.065(5) Uani 1 1 d . . .
C58 C 0.9338(9) 0.7574(7) 0.1247(10) 0.058(4) Uani 1 1 d . . .
C59 C 0.9135(9) 0.7945(7) 0.0707(9) 0.056(4) Uani 1 1 d . . .
C60 C 0.8830(9) 0.8505(7) 0.0835(8) 0.052(4) Uani 1 1 d . . .
C61 C 0.1729(8) 0.5764(5) 0.1960(6) 0.032(3) Uani 1 1 d . . .
C62 C 0.1545(10) 0.5255(5) 0.2314(7) 0.041(3) Uani 1 1 d . . .
H62A H 0.2002 0.5074 0.2672 0.050 Uiso 1 1 calc R . .
C63 C 0.0620(10) 0.5080(6) 0.2076(8) 0.055(4) Uani 1 1 d . . .
H63A H 0.0302 0.4755 0.2232 0.066 Uiso 1 1 calc R . .
C64 C 0.0174(9) 0.5484(6) 0.1545(8) 0.053(4) Uani 1 1 d . . .
H64A H -0.0492 0.5478 0.1298 0.064 Uiso 1 1 calc R . .
C65 C 0.0879(8) 0.5887(5) 0.1494(7) 0.035(3) Uani 1 1 d . . .
H65A H 0.0785 0.6214 0.1201 0.042 Uiso 1 1 calc R . .
C66 C 0.2255(8) 0.5179(4) 0.0406(6) 0.026(3) Uani 1 1 d . . .
C67 C 0.2753(8) 0.4805(5) 0.0915(6) 0.035(3) Uani 1 1 d . . .
H67A H 0.3414 0.4842 0.1163 0.042 Uiso 1 1 calc R . .
C68 C 0.2094(12) 0.4342(5) 0.0938(8) 0.053(4) Uani 1 1 d . . .
H68A H 0.2222 0.4013 0.1224 0.064 Uiso 1 1 calc R . .
C69 C 0.1240(11) 0.4445(5) 0.0461(7) 0.046(4) Uani 1 1 d . . .
H69A H 0.0675 0.4203 0.0360 0.055 Uiso 1 1 calc R . .
C70 C 0.1368(8) 0.4962(4) 0.0143(6) 0.029(3) Uani 1 1 d . . .
H70A H 0.0899 0.5131 -0.0216 0.035 Uiso 1 1 calc R . .
C71 C 0.2623(9) 0.6748(5) 0.2531(6) 0.034(3) Uani 1 1 d . . .
C72 C 0.3336(9) 0.6999(5) 0.2965(7) 0.040(3) Uani 1 1 d . . .
H72A H 0.3950 0.6842 0.3027 0.048 Uiso 1 1 calc R . .
C73 C 0.3208(10) 0.7471(5) 0.3319(7) 0.047(4) Uani 1 1 d . . .
H73A H 0.3729 0.7632 0.3600 0.056 Uiso 1 1 calc R . .
C74 C 0.2338(12) 0.7690(7) 0.3255(12) 0.106(9) Uani 1 1 d . . .
H74A H 0.2241 0.8006 0.3501 0.127 Uiso 1 1 calc R . .
C75 C 0.1576(15) 0.7462(10) 0.2835(17) 0.181(17) Uani 1 1 d . . .
H75A H 0.0961 0.7620 0.2775 0.217 Uiso 1 1 calc R . .
C76 C 0.1767(13) 0.6975(8) 0.2497(12) 0.116(10) Uani 1 1 d . . .
H76A H 0.1247 0.6802 0.2230 0.139 Uiso 1 1 calc R . .
C77 C 0.3673(8) 0.5758(4) 0.2701(6) 0.026(3) Uani 1 1 d . . .
C78 C 0.4534(9) 0.5550(5) 0.2535(8) 0.045(4) Uani 1 1 d . . .
H78A H 0.4655 0.5569 0.2090 0.054 Uiso 1 1 calc R . .
C79 C 0.5213(11) 0.5314(6) 0.3044(10) 0.060(4) Uani 1 1 d . . .
H79A H 0.5792 0.5175 0.2940 0.072 Uiso 1 1 calc R . .
C80 C 0.5024(13) 0.5286(6) 0.3707(9) 0.066(5) Uani 1 1 d . . .
H80A H 0.5475 0.5124 0.4043 0.079 Uiso 1 1 calc R . .
C81 C 0.4198(13) 0.5489(6) 0.3867(8) 0.061(5) Uani 1 1 d . . .
H81A H 0.4081 0.5472 0.4313 0.073 Uiso 1 1 calc R . .
C82 C 0.3523(11) 0.5723(5) 0.3370(7) 0.047(4) Uani 1 1 d . . .
H82A H 0.2951 0.5861 0.3486 0.056 Uiso 1 1 calc R . .
C83 C 0.3489(8) 0.5691(4) -0.0424(6) 0.027(3) Uani 1 1 d . . .
C84 C 0.3717(9) 0.6128(5) -0.0824(6) 0.035(3) Uani 1 1 d . . .
H84A H 0.3470 0.6477 -0.0763 0.042 Uiso 1 1 calc R . .
C85 C 0.4308(10) 0.6050(5) -0.1312(7) 0.044(3) Uani 1 1 d . . .
H85A H 0.4472 0.6346 -0.1567 0.053 Uiso 1 1 calc R . .
C86 C 0.4652(10) 0.5526(6) -0.1419(7) 0.051(4) Uani 1 1 d . . .
H86A H 0.5026 0.5469 -0.1758 0.062 Uiso 1 1 calc R . .
C87 C 0.4439(12) 0.5086(7) -0.1022(9) 0.070(5) Uani 1 1 d . . .
H87A H 0.4689 0.4737 -0.1077 0.084 Uiso 1 1 calc R . .
C88 C 0.3859(10) 0.5180(5) -0.0552(8) 0.048(4) Uani 1 1 d . . .
H88A H 0.3699 0.4882 -0.0299 0.057 Uiso 1 1 calc R . .
C89 C 0.1782(8) 0.6234(4) -0.0218(6) 0.030(3) Uani 1 1 d . . .
C90 C 0.1504(10) 0.6710(5) 0.0076(7) 0.046(4) Uani 1 1 d . . .
H90A H 0.1824 0.6825 0.0498 0.055 Uiso 1 1 calc R . .
C91 C 0.0748(10) 0.7011(7) -0.0264(9) 0.062(4) Uani 1 1 d . . .
H91A H 0.0559 0.7335 -0.0073 0.074 Uiso 1 1 calc R . .
C92 C 0.0271(12) 0.6841(7) -0.0878(10) 0.066(5) Uani 1 1 d . . .
H92A H -0.0245 0.7046 -0.1103 0.079 Uiso 1 1 calc R . .
C93 C 0.0553(11) 0.6362(7) -0.1170(8) 0.063(5) Uani 1 1 d . . .
H93A H 0.0240 0.6248 -0.1595 0.076 Uiso 1 1 calc R . .
C94 C 0.1288(9) 0.6062(6) -0.0828(7) 0.044(3) Uani 1 1 d . . .
H94A H 0.1460 0.5732 -0.1012 0.052 Uiso 1 1 calc R . .
C101 C 0.174(3) 0.9570(12) 0.954(2) 0.148(9) Uani 0.50 1 d PGU . .
C102 C 0.098(3) 0.9409(16) 0.904(2) 0.150(9) Uani 0.50 1 d PGU . .
C103 C 0.081(3) 0.8853(19) 0.8901(19) 0.149(9) Uani 0.50 1 d PGU . .
C104 C 0.140(3) 0.8458(12) 0.927(2) 0.147(9) Uani 0.50 1 d PGU . .
C105 C 0.216(3) 0.8619(16) 0.977(2) 0.145(9) Uani 0.50 1 d PGU . .
C106 C 0.233(3) 0.9175(19) 0.9906(19) 0.146(9) Uani 0.50 1 d PGU . .
O1 O 0.805(3) 0.5123(18) 0.268(2) 0.166(12) Uani 0.50 1 d PU . .
O1' O 0.793(3) 0.4558(19) 0.248(2) 0.178(13) Uani 0.50 1 d PU . .
O2 O 0.110(4) 0.949(2) 0.160(3) 0.110(19) Uani 0.25 1 d PU . .
O3 O 0.257(5) 0.967(3) 1.039(4) 0.145(10) Uani 0.25 1 d PU . .
O3' O -0.017(5) 0.875(3) 0.847(4) 0.142(13) Uani 0.25 1 d PU . .

loop_
_atom_site_aniso_label
_atom_site_aniso_U_11
_atom_site_aniso_U_22
_atom_site_aniso_U_33
_atom_site_aniso_U_23
_atom_site_aniso_U_13
_atom_site_aniso_U_12
Pt1 0.0327(3) 0.0341(3) 0.0228(3) -0.0030(2) 0.00389(17) -0.0079(2)
Ru1 0.0455(6) 0.0362(6) 0.0287(6) -0.0052(4) 0.0108(5) -0.0079(5)
P1 0.0284(16) 0.0294(15) 0.0240(17) -0.0034(13) 0.0039(13) -0.0055(13)
P2 0.0286(16) 0.0281(15) 0.0230(17) 0.0006(13) 0.0010(13) -0.0061(13)
C1 0.024(4) 0.029(4) 0.027(4) 0.002(4) 0.008(4) -0.009(4)
C2 0.020(2) 0.021(2) 0.020(2) -0.0001(10) 0.0037(11) -0.0013(10)
C3 0.047(8) 0.048(8) 0.020(7) -0.002(6) -0.016(6) -0.014(7)
C4 0.027(7) 0.059(9) 0.041(9) 0.011(7) -0.007(6) -0.001(6)
C5 0.042(8) 0.046(8) 0.057(11) -0.004(7) 0.007(7) 0.001(7)
C6 0.041(8) 0.050(8) 0.037(8) 0.004(7) 0.018(6) -0.007(6)
C7 0.051(8) 0.065(9) 0.027(8) -0.022(7) 0.022(6) -0.016(8)
C8 0.061(9) 0.076(10) 0.010(7) 0.002(6) 0.015(6) -0.024(8)
C9 0.053(8) 0.037(7) 0.009(6) 0.003(5) 0.008(5) -0.022(6)
C10 0.042(8) 0.044(8) 0.032(8) 0.026(6) -0.005(6) -0.013(6)
C11 0.041(7) 0.023(6) 0.058(10) -0.008(6) 0.005(7) -0.004(6)
C12 0.042(7) 0.030(6) 0.032(7) -0.014(5) 0.019(6) -0.018(5)
C13 0.059(9) 0.035(7) 0.033(8) -0.019(6) 0.009(7) -0.012(7)
C14 0.044(8) 0.058(8) 0.017(7) -0.015(6) 0.001(6) -0.023(7)
C15 0.069(10) 0.067(10) 0.013(7) 0.002(7) -0.006(6) -0.027(8)
C16 0.053(10) 0.084(12) 0.027(9) 0.026(8) -0.015(7) -0.022(9)
C17 0.040(8) 0.040(8) 0.048(10) 0.020(7) -0.020(7) 0.000(7)
C18 0.055(9) 0.036(8) 0.087(14) 0.023(8) -0.002(9) 0.018(7)
C19 0.059(10) 0.038(8) 0.077(13) -0.011(8) 0.029(9) 0.018(7)
C20 0.082(12) 0.029(8) 0.083(14) -0.017(8) 0.040(10) 0.007(8)
C21 0.048(9) 0.067(10) 0.058(11) -0.039(9) 0.036(8) -0.015(8)
C22 0.061(11) 0.078(11) 0.047(10) -0.035(9) 0.024(8) -0.019(9)
C23 0.065(11) 0.088(12) 0.012(7) -0.022(7) 0.002(7) -0.036(9)
C24 0.080(11) 0.079(11) 0.012(7) 0.006(7) 0.001(7) -0.042(10)
C25 0.062(10) 0.071(10) 0.027(9) 0.017(8) -0.023(7) -0.003(9)
C26 0.053(9) 0.045(8) 0.049(10) 0.032(7) 0.000(8) 0.005(7)
C27 0.051(10) 0.049(9) 0.073(13) 0.021(8) -0.013(9) 0.017(8)
C28 0.048(9) 0.034(7) 0.087(13) -0.002(8) 0.016(8) 0.006(7)
C29 0.045(9) 0.046(9) 0.087(14) -0.025(8) 0.028(9) 0.012(7)
C30 0.054(9) 0.047(8) 0.057(10) -0.037(7) 0.035(8) -0.011(7)
C31 0.061(6) 0.067(6) 0.053(6) -0.011(4) 0.018(4) -0.002(4)
C32 0.073(11) 0.098(12) 0.017(7) -0.023(8) 0.008(7) -0.056(10)
C33 0.063(10) 0.092(12) 0.020(8) 0.000(8) 0.017(7) -0.025(10)
C34 0.097(13) 0.071(10) 0.026(9) 0.028(8) -0.009(9) -0.028(10)
C35 0.077(12) 0.051(9) 0.059(12) 0.032(8) 0.021(9) 0.001(9)
C36 0.085(13) 0.029(8) 0.074(13) 0.017(8) 0.002(11) -0.002(8)
C37 0.070(12) 0.017(7) 0.112(17) 0.004(8) 0.023(11) 0.001(7)
C38 0.083(13) 0.023(7) 0.100(16) -0.026(9) 0.035(12) -0.001(8)
C39 0.100(14) 0.046(9) 0.051(11) -0.033(8) 0.031(10) -0.021(9)
C40 0.072(11) 0.063(10) 0.039(9) -0.029(8) 0.023(8) -0.027(9)
C41 0.061(10) 0.080(11) 0.033(9) -0.014(8) 0.006(7) -0.041(9)
C42 0.076(12) 0.110(14) 0.009(7) -0.010(8) -0.008(7) -0.041(11)
C43 0.045(10) 0.095(13) 0.049(11) 0.016(9) -0.030(8) -0.021(10)
C44 0.014(7) 0.090(12) 0.071(13) 0.009(10) -0.019(7) 0.003(8)
C45 0.040(9) 0.078(12) 0.073(14) 0.004(10) -0.004(8) 0.011(9)
C46 0.031(8) 0.070(11) 0.099(16) -0.012(10) 0.010(9) 0.010(8)
C47 0.027(8) 0.060(10) 0.110(17) -0.030(10) 0.029(9) 0.000(7)
C48 0.062(11) 0.080(12) 0.076(14) -0.035(10) 0.048(9) -0.020(10)
C49 0.065(10) 0.079(11) 0.046(10) -0.025(9) 0.047(8) -0.026(9)
C50 0.096(14) 0.067(11) 0.038(10) -0.002(8) 0.033(9) -0.038(10)
C51 0.053(9) 0.050(8) 0.049(9) 0.002(7) 0.021(7) -0.021(8)
C52 0.080(12) 0.047(9) 0.050(11) 0.019(8) 0.013(9) -0.036(9)
C53 0.068(11) 0.033(8) 0.077(13) 0.004(8) 0.016(10) -0.021(7)
C54 0.077(11) 0.039(8) 0.054(11) -0.015(7) 0.015(9) -0.029(8)
C55 0.019(4) 0.038(4) 0.034(4) -0.002(3) 0.001(3) -0.009(3)
C56 0.050(9) 0.075(11) 0.036(9) -0.010(8) -0.006(7) -0.036(8)
C57 0.023(7) 0.093(13) 0.071(13) 0.010(10) -0.015(7) -0.020(8)
C58 0.025(8) 0.072(11) 0.076(13) -0.007(10) 0.002(7) -0.010(7)
C59 0.014(7) 0.088(12) 0.066(12) -0.010(9) 0.009(7) -0.017(7)
C60 0.029(7) 0.082(11) 0.047(10) 0.005(8) 0.012(6) -0.032(7)
C61 0.035(7) 0.035(7) 0.028(7) -0.013(5) 0.011(5) -0.013(6)
C62 0.058(9) 0.039(7) 0.031(8) -0.010(6) 0.018(6) -0.015(7)
C63 0.058(10) 0.071(10) 0.044(10) -0.023(8) 0.029(7) -0.023(8)
C64 0.026(7) 0.078(10) 0.055(10) -0.038(8) 0.003(7) 0.001(7)
C65 0.029(7) 0.039(7) 0.038(8) -0.015(6) 0.008(6) -0.003(6)
C66 0.027(6) 0.028(6) 0.024(7) -0.002(5) 0.007(5) -0.002(5)
C67 0.023(6) 0.055(8) 0.029(7) 0.000(6) 0.016(5) 0.013(6)
C68 0.092(12) 0.032(7) 0.041(9) -0.004(6) 0.029(8) 0.017(8)
C69 0.080(11) 0.031(7) 0.032(8) -0.018(6) 0.022(7) -0.024(7)
C70 0.030(6) 0.026(6) 0.033(7) -0.006(5) 0.008(5) -0.020(5)
C71 0.039(7) 0.031(6) 0.030(8) -0.005(5) 0.002(6) 0.000(6)
C72 0.042(8) 0.041(7) 0.040(9) -0.007(6) 0.013(6) 0.006(6)
C73 0.048(8) 0.046(8) 0.044(9) -0.030(7) -0.001(7) 0.000(7)
C74 0.055(11) 0.085(13) 0.16(2) -0.085(14) -0.032(12) 0.022(10)
C75 0.061(13) 0.14(2) 0.30(4) -0.16(2) -0.084(18) 0.059(13)
C76 0.066(12) 0.109(15) 0.15(2) -0.101(15) -0.049(13) 0.028(11)
C77 0.031(7) 0.025(6) 0.021(7) -0.007(5) 0.001(5) -0.004(5)
C78 0.044(8) 0.042(7) 0.047(9) -0.009(7) 0.003(7) -0.003(7)
C79 0.049(9) 0.047(9) 0.083(14) 0.004(8) 0.010(9) -0.006(7)
C80 0.073(12) 0.053(9) 0.059(12) 0.001(8) -0.030(10) 0.004(9)
C81 0.094(13) 0.046(9) 0.038(10) -0.004(7) -0.008(9) -0.005(9)
C82 0.070(10) 0.037(7) 0.036(9) 0.004(6) 0.016(7) 0.008(7)
C83 0.029(6) 0.031(6) 0.019(6) -0.003(5) 0.003(5) -0.010(5)
C84 0.053(8) 0.027(6) 0.026(7) -0.003(5) 0.005(6) 0.008(6)
C85 0.071(10) 0.033(7) 0.032(8) 0.000(6) 0.022(7) -0.016(7)
C86 0.054(9) 0.069(10) 0.034(9) -0.006(7) 0.016(7) 0.007(8)
C87 0.097(13) 0.064(10) 0.061(12) 0.016(9) 0.047(10) 0.046(10)
C88 0.073(10) 0.026(7) 0.051(10) 0.004(6) 0.030(8) -0.004(7)
C89 0.025(6) 0.034(7) 0.031(7) 0.007(5) 0.000(5) 0.000(5)
C90 0.047(8) 0.047(8) 0.045(9) 0.000(7) 0.008(7) 0.018(7)
C91 0.046(9) 0.069(10) 0.072(13) 0.012(9) 0.015(9) 0.021(8)
C92 0.062(11) 0.060(10) 0.073(13) 0.033(9) 0.003(9) 0.021(9)
C93 0.050(9) 0.088(12) 0.045(9) 0.041(9) -0.014(7) -0.035(9)
C94 0.042(8) 0.052(8) 0.032(8) 0.006(6) -0.007(6) -0.017(7)
C101 0.147(11) 0.149(11) 0.149(11) 0.001(7) 0.031(7) -0.003(7)
C102 0.150(11) 0.151(11) 0.150(11) 0.002(7) 0.028(7) -0.001(7)
C103 0.149(10) 0.151(10) 0.149(11) 0.000(7) 0.025(7) -0.001(7)
C104 0.146(11) 0.148(11) 0.148(11) 0.001(7) 0.026(7) 0.001(7)
C105 0.144(11) 0.148(11) 0.147(11) -0.001(7) 0.028(7) 0.002(7)
C106 0.143(10) 0.149(10) 0.148(10) 0.000(6) 0.030(6) -0.002(6)
O1 0.164(14) 0.163(14) 0.177(14) 0.013(9) 0.042(9) -0.002(9)
O1' 0.173(14) 0.186(15) 0.179(15) -0.013(9) 0.037(9) -0.001(9)
O2 0.10(2) 0.12(2) 0.11(2) 0.002(10) 0.020(10) -0.005(10)
O3 0.142(12) 0.147(12) 0.147(12) -0.001(8) 0.027(8) -0.002(8)
O3' 0.141(15) 0.145(15) 0.140(15) -0.005(9) 0.019(9) -0.002(9)

loop_
_geom_bond_atom_site_label_1
_geom_bond_atom_site_label_2
_geom_bond_distance
_geom_bond_site_symmetry_2
_geom_bond_publ_flag
Pt1 C1 2.095(10) . ?
Pt1 C2 2.127(11) . ?
Pt1 P2 2.287(3) . ?
Pt1 P1 2.287(3) . ?
Ru1 C66 2.131(12) . ?
Ru1 C67 2.151(11) . ?
Ru1 C65 2.151(12) . ?
Ru1 C61 2.160(11) . ?
Ru1 C70 2.162(12) . ?
Ru1 C64 2.181(13) . ?
Ru1 C62 2.189(13) . ?
Ru1 C68 2.188(12) . ?
Ru1 C69 2.198(12) . ?
Ru1 C63 2.205(14) . ?
P1 C71 1.820(12) . ?
P1 C61 1.820(11) . ?
P1 C77 1.819(11) . ?
P2 C83 1.803(12) . ?
P2 C66 1.829(11) . ?
P2 C89 1.832(11) . ?
C1 C9 1.464(16) . ?
C1 C2 1.500(16) . ?
C1 C6 1.524(16) . ?
C2 C12 1.442(16) . ?
C2 C3 1.463(16) . ?
C3 C4 1.382(18) . ?
C3 C14 1.421(19) . ?
C4 C5 1.45(2) . ?
C4 C17 1.469(19) . ?
C5 C6 1.356(19) . ?
C5 C19 1.475(19) . ?
C6 C7 1.444(18) . ?
C7 C8 1.416(19) . ?
C7 C21 1.436(19) . ?
C8 C24 1.392(19) . ?
C8 C9 1.441(17) . ?
C9 C10 1.374(18) . ?
C10 C26 1.452(18) . ?
C10 C11 1.465(19) . ?
C11 C12 1.376(17) . ?
C11 C28 1.43(2) . ?
C12 C13 1.477(18) . ?
C13 C30 1.364(19) . ?
C13 C14 1.434(18) . ?
C14 C15 1.414(18) . ?
C15 C16 1.45(2) . ?
C15 C32 1.48(2) . ?
C16 C17 1.33(2) . ?
C16 C34 1.41(2) . ?
C17 C18 1.45(2) . ?
C18 C36 1.41(2) . ?
C18 C19 1.44(2) . ?
C19 C20 1.36(2) . ?
C20 C21 1.43(2) . ?
C20 C38 1.47(2) . ?
C21 C22 1.42(2) . ?
C22 C23 1.36(2) . ?
C22 C39 1.48(2) . ?
C23 C42 1.43(2) . ?
C23 C24 1.49(2) . ?
C24 C25 1.40(2) . ?
C25 C26 1.38(2) . ?
C25 C43 1.46(2) . ?
C26 C27 1.43(2) . ?
C27 C45 1.40(2) . ?
C27 C28 1.49(2) . ?
C28 C29 1.37(2) . ?
C29 C30 1.43(2) . ?
C29 C47 1.44(2) . ?
C30 C31 1.44(2) . ?
C31 C32 1.35(2) . ?
C31 C48 1.43(2) . ?
C32 C33 1.48(2) . ?
C33 C50 1.35(2) . ?
C33 C34 1.50(2) . ?
C34 C35 1.46(2) . ?
C35 C36 1.39(2) . ?
C35 C52 1.46(2) . ?
C36 C37 1.42(2) . ?
C37 C38 1.41(2) . ?
C37 C53 1.42(2) . ?
C38 C39 1.42(2) . ?
C39 C40 1.38(2) . ?
C40 C54 1.44(2) . ?
C40 C41 1.45(2) . ?
C41 C42 1.41(2) . ?
C41 C56 1.45(2) . ?
C42 C43 1.45(2) . ?
C43 C44 1.36(2) . ?
C44 C57 1.43(2) . ?
C44 C45 1.46(2) . ?
C45 C46 1.44(2) . ?
C46 C47 1.38(2) . ?
C46 C58 1.45(2) . ?
C47 C48 1.46(2) . ?
C48 C49 1.38(2) . ?
C49 C50 1.41(2) . ?
C49 C59 1.48(2) . ?
C50 C51 1.47(2) . ?
C51 C52 1.40(2) . ?
C51 C60 1.41(2) . ?
C52 C53 1.45(2) . ?
C53 C54 1.38(2) . ?
C54 C55 1.424(19) . ?
C55 C60 1.375(19) . ?
C55 C56 1.460(19) . ?
C56 C57 1.37(2) . ?
C57 C58 1.46(2) . ?
C58 C59 1.40(2) . ?
C59 C60 1.46(2) . ?
C61 C65 1.417(16) . ?
C61 C62 1.467(17) . ?
C62 C63 1.369(18) . ?
C62 H62A 0.9800 . ?
C63 C64 1.50(2) . ?
C63 H63A 0.9800 . ?
C64 C65 1.404(18) . ?
C64 H64A 0.9800 . ?
C65 H65A 0.9800 . ?
C66 C70 1.370(14) . ?
C66 C67 1.452(16) . ?
C67 C68 1.459(18) . ?
C67 H67A 0.9800 . ?
C68 C69 1.423(19) . ?
C68 H68A 0.9800 . ?
C69 C70 1.428(16) . ?
C69 H69A 0.9800 . ?
C70 H70A 0.9800 . ?
C71 C76 1.31(2) . ?
C71 C72 1.354(16) . ?
C72 C73 1.372(16) . ?
C72 H72A 0.9300 . ?
C73 C74 1.316(19) . ?
C73 H73A 0.9300 . ?
C74 C75 1.36(2) . ?
C74 H74A 0.9300 . ?
C75 C76 1.41(2) . ?
C75 H75A 0.9300 . ?
C76 H76A 0.9300 . ?
C77 C82 1.384(18) . ?
C77 C78 1.393(17) . ?
C78 C79 1.396(19) . ?
C78 H78A 0.9300 . ?
C79 C80 1.39(2) . ?
C79 H79A 0.9300 . ?
C80 C81 1.34(2) . ?
C80 H80A 0.9300 . ?
C81 C82 1.375(19) . ?
C81 H81A 0.9300 . ?
C82 H82A 0.9300 . ?
C83 C88 1.384(16) . ?
C83 C84 1.396(16) . ?
C84 C85 1.386(18) . ?
C84 H84A 0.9300 . ?
C85 C86 1.389(18) . ?
C85 H85A 0.9300 . ?
C86 C87 1.39(2) . ?
C86 H86A 0.9300 . ?
C87 C88 1.35(2) . ?
C87 H87A 0.9300 . ?
C88 H88A 0.9300 . ?
C89 C94 1.363(16) . ?
C89 C90 1.380(17) . ?
C90 C91 1.371(18) . ?
C90 H90A 0.9300 . ?
C91 C92 1.36(2) . ?
C91 H91A 0.9300 . ?
C92 C93 1.39(2) . ?
C92 H92A 0.9300 . ?
C93 C94 1.350(18) . ?
C93 H93A 0.9300 . ?
C94 H94A 0.9300 . ?
C101 C102 1.3900 . ?
C101 C106 1.3900 . ?
C101 O3 1.91(9) . ?
C102 C103 1.3900 . ?
C103 C104 1.3900 . ?
C103 O3' 1.51(7) . ?
C104 C105 1.3900 . ?
C105 C106 1.3900 . ?
C106 O3 1.55(8) . ?
O1 O1' 1.43(5) . ?
